data_4325625
loop_
_publ_author_name
'Galina V. Romanenko'
'Ksenia Yu. Maryunina'
'Artem S. Bogomyakov'
'Renad Z. Sagdeev'
'Victor I. Ovcharenko'

_publ_section_title
;
 Relationship between the Thermally Induced Reorientations of Aromatic
 Solvate Molecules in Cu(hfac)2- Nitroxide Breathing Crystals and the
 Character of the Magnetic Anomaly
;
_journal_name_full 'Inorganic Chemistry'
_journal_page_first 6597
_journal_page_last 6609
_journal_paper_doi 10.1021/ic200444e
_journal_volume 50
_journal_year 2011
_chemical_formula_sum 'C28 H30 Cu F12 N4 O6'
_chemical_formula_weight 810.10
_chemical_name_systematic
; 
 ? 
;
_space_group_IT_number 2
_symmetry_cell_setting triclinic
_symmetry_space_group_name_Hall '-P 1'
_symmetry_space_group_name_H-M 'P -1'
_atom_sites_solution_hydrogens geom
_atom_sites_solution_primary direct
_atom_sites_solution_secondary difmap
_audit_creation_method SHELXL-97
_cell_angle_alpha 98.898(4)
_cell_angle_beta 106.051(4)
_cell_angle_gamma 101.884(4)
_cell_formula_units_Z 2
_cell_length_a 10.476(3)
_cell_length_b 13.250(4)
_cell_length_c 13.789(4)
_cell_measurement_reflns_used 5306
_cell_measurement_temperature 150(2)
_cell_measurement_theta_max 23.23
_cell_measurement_theta_min 2.29
_cell_volume 1753.8(9)
_computing_cell_refinement 'Bruker SMART'
_computing_data_collection 'Bruker SMART'
_computing_data_reduction 'Bruker SAINT'
_computing_molecular_graphics 'Bruker SHELXTL'
_computing_publication_material 'Bruker SHELXTL'
_computing_structure_refinement 'SHELXL-97 (Sheldrick, 1997)'
_computing_structure_solution 'SHELXS-97 (Sheldrick, 1990)'
_diffrn_ambient_temperature 150(2)
_diffrn_measured_fraction_theta_full 0.985
_diffrn_measured_fraction_theta_max 0.985
_diffrn_measurement_device_type 'CCD area detector'
_diffrn_measurement_method 'phi and omega scans'
_diffrn_radiation_monochromator graphite
_diffrn_radiation_source 'fine-focus sealed tube'
_diffrn_radiation_type MoK\a
_diffrn_radiation_wavelength 0.71073
_diffrn_reflns_av_R_equivalents 0.0381
_diffrn_reflns_av_sigmaI/netI 0.0493
_diffrn_reflns_limit_h_max 11
_diffrn_reflns_limit_h_min -11
_diffrn_reflns_limit_k_max 14
_diffrn_reflns_limit_k_min -14
_diffrn_reflns_limit_l_max 15
_diffrn_reflns_limit_l_min -15
_diffrn_reflns_number 12798
_diffrn_reflns_theta_full 23.33
_diffrn_reflns_theta_max 23.33
_diffrn_reflns_theta_min 1.99
_exptl_absorpt_coefficient_mu 0.731
_exptl_absorpt_correction_type none
_exptl_crystal_colour black
_exptl_crystal_density_diffrn 1.534
_exptl_crystal_description bulk
_exptl_crystal_F_000 822
_refine_diff_density_max 0.657
_refine_diff_density_min -0.392
_refine_diff_density_rms 0.068
_refine_ls_extinction_method none
_refine_ls_goodness_of_fit_ref 1.042
_refine_ls_hydrogen_treatment constr
_refine_ls_matrix_type fullcycle
_refine_ls_number_parameters 583
_refine_ls_number_reflns 5012
_refine_ls_number_restraints 0
_refine_ls_restrained_S_all 1.042
_refine_ls_R_factor_all 0.0560
_refine_ls_R_factor_gt 0.0452
_refine_ls_shift/su_max 0.006
_refine_ls_shift/su_mean 0.000
_refine_ls_structure_factor_coef Fsqd
_refine_ls_weighting_details 'calc w=1/[\s^2^(Fo^2^)+(0.0662P)^2^+0.8735P] where P=(Fo^2^+2Fc^2^)/3'
_refine_ls_weighting_scheme calc
_refine_ls_wR_factor_gt 0.1138
_refine_ls_wR_factor_ref 0.1203
_reflns_number_gt 4155
_reflns_number_total 5012
_reflns_threshold_expression >2sigma(I)
_cod_data_source_file ic200444e_si_002_30.cif
_cod_data_source_block mxyl150
_cod_original_cell_volume 1753.9(8)
_cod_database_code 4325625

loop_
_symmetry_equiv_pos_as_xyz
'x, y, z'
'-x, -y, -z'

loop_
_atom_site_label
_atom_site_type_symbol
_atom_site_fract_x
_atom_site_fract_y
_atom_site_fract_z
_atom_site_U_iso_or_equiv
_atom_site_adp_type
_atom_site_occupancy
_atom_site_symmetry_multiplicity
_atom_site_calc_flag
_atom_site_refinement_flags
Cu1 Cu 0.0000 0.0000 0.0000 0.02674(17) Uani 1 2 d S
O1 O -0.1656(2) -0.1350(2) -0.04130(18) 0.0456(6) Uani 1 1 d .
C1 C -0.3532(4) -0.2648(3) -0.0336(3) 0.0487(10) Uani 1 1 d .
F1 F -0.281(3) -0.335(2) -0.020(3) 0.080(6) Uani 0.50 1 d P
F2 F -0.4264(16) -0.2957(15) -0.1367(13) 0.064(4) Uani 0.50 1 d P
F3 F -0.441(4) -0.278(2) 0.018(3) 0.052(5) Uani 0.50 1 d P
F1A F -0.267(3) -0.3215(17) 0.008(3) 0.080(7) Uani 0.50 1 d P
F2A F -0.402(2) -0.2983(16) -0.1350(15) 0.112(7) Uani 0.50 1 d P
F3A F -0.462(4) -0.284(2) 0.003(3) 0.064(8) Uani 0.50 1 d P
C2 C -0.2665(4) -0.1475(3) -0.0062(3) 0.0378(9) Uani 1 1 d .
C3 C -0.3079(4) -0.0705(3) 0.0505(3) 0.0401(9) Uani 1 1 d .
H3A H -0.3839 -0.0924 0.0742 0.048 Uiso 1 1 calc R
C4 C -0.2406(4) 0.0387(3) 0.0739(3) 0.0395(9) Uani 1 1 d .
C5 C -0.2905(4) 0.1162(3) 0.1409(4) 0.0553(11) Uani 1 1 d .
F4 F -0.3189(3) 0.1953(2) 0.0939(3) 0.0911(9) Uani 1 1 d .
F5 F -0.1890(3) 0.1630(2) 0.2313(2) 0.0817(8) Uani 1 1 d .
F6 F -0.4041(3) 0.07273(19) 0.1617(2) 0.0805(9) Uani 1 1 d .
O2 O -0.1421(2) 0.0842(2) 0.04601(19) 0.0447(6) Uani 1 1 d .
Cu2 Cu 0.5000 0.5000 0.5000 0.03299(18) Uani 1 2 d S
O3 O 0.3453(2) 0.56328(17) 0.50090(17) 0.0358(6) Uani 1 1 d .
C6 C 0.1850(4) 0.6347(3) 0.5582(3) 0.0448(9) Uani 1 1 d .
F7 F 0.0928(3) 0.6020(2) 0.46262(19) 0.0755(8) Uani 1 1 d .
F8 F 0.1140(3) 0.63068(19) 0.62649(19) 0.0630(7) Uani 1 1 d .
F9 F 0.2460(3) 0.73773(17) 0.56987(19) 0.0608(6) Uani 1 1 d .
C7 C 0.2924(4) 0.5692(3) 0.5739(3) 0.0359(8) Uani 1 1 d .
C8 C 0.3227(4) 0.5272(3) 0.6623(3) 0.0445(9) Uani 1 1 d .
H8A H 0.2778 0.5406 0.7122 0.053 Uiso 1 1 calc R
C9 C 0.4189(4) 0.4650(3) 0.6793(3) 0.0389(9) Uani 1 1 d .
C10 C 0.4419(6) 0.4207(4) 0.7786(4) 0.0610(13) Uani 1 1 d .
F10 F 0.5861(7) 0.4331(6) 0.8259(5) 0.050(2) Uani 0.50 1 d P
F11 F 0.3917(19) 0.4612(14) 0.8453(12) 0.097(6) Uani 0.50 1 d P
F12 F 0.3961(11) 0.3164(8) 0.7574(9) 0.057(2) Uani 0.50 1 d P
F10A F 0.4211(17) 0.4774(13) 0.8576(11) 0.068(4) Uani 0.50 1 d P
F11A F 0.561(2) 0.4139(18) 0.8147(13) 0.231(11) Uani 0.50 1 d P
F12A F 0.355(2) 0.3270(12) 0.7551(12) 0.216(10) Uani 0.50 1 d P
O4 O 0.4878(2) 0.43969(17) 0.62270(17) 0.0372(6) Uani 1 1 d .
O01 O -0.0384(2) 0.01485(17) -0.14894(16) 0.0315(5) Uani 1 1 d .
N1 N -0.1531(3) 0.0331(2) -0.20485(19) 0.0282(6) Uani 1 1 d .
C01 C -0.1576(3) 0.1445(2) -0.2202(2) 0.0314(8) Uani 1 1 d .
C02 C -0.0706(4) 0.1682(3) -0.2917(3) 0.0463(10) Uani 1 1 d .
H02A H 0.0270 0.1797 -0.2532 0.069 Uiso 1 1 calc R
H02B H -0.0847 0.2319 -0.3162 0.069 Uiso 1 1 calc R
H02C H -0.0986 0.1081 -0.3511 0.069 Uiso 1 1 calc R
C03 C -0.0973(4) 0.2263(3) -0.1162(3) 0.0384(8) Uani 1 1 d .
H03A H 0.0018 0.2336 -0.0883 0.058 Uiso 1 1 calc R
H03B H -0.1424 0.2025 -0.0672 0.058 Uiso 1 1 calc R
H03C H -0.1128 0.2948 -0.1267 0.058 Uiso 1 1 calc R
C04 C -0.3182(3) 0.1242(2) -0.2745(2) 0.0327(8) Uani 1 1 d .
C05 C -0.3581(4) 0.1846(3) -0.3604(3) 0.0475(10) Uani 1 1 d .
H05A H -0.4585 0.1676 -0.3894 0.071 Uiso 1 1 calc R
H05B H -0.3196 0.1636 -0.4153 0.071 Uiso 1 1 calc R
H05C H -0.3214 0.2609 -0.3313 0.071 Uiso 1 1 calc R
C06 C -0.3980(4) 0.1397(3) -0.1966(3) 0.0415(9) Uani 1 1 d .
H06A H -0.4962 0.1264 -0.2345 0.062 Uiso 1 1 calc R
H06B H -0.3631 0.2125 -0.1549 0.062 Uiso 1 1 calc R
H06C H -0.3854 0.0901 -0.1511 0.062 Uiso 1 1 calc R
N2 N -0.3573(3) 0.0059(2) -0.3213(2) 0.0360(7) Uani 1 1 d .
O02 O -0.4755(3) -0.04226(19) -0.38923(19) 0.0499(7) Uani 1 1 d .
C07 C -0.2609(3) -0.0425(2) -0.2738(2) 0.0308(8) Uani 1 1 d .
C08 C -0.2728(3) -0.1559(2) -0.2981(2) 0.0309(8) Uani 1 1 d .
C09 C -0.3846(4) -0.2371(3) -0.3716(3) 0.0359(8) Uani 1 1 d .
H09A H -0.4668 -0.2256 -0.4132 0.043 Uiso 1 1 calc R
N4 N -0.2278(3) -0.3126(2) -0.3014(2) 0.0325(7) Uani 1 1 d .
C041 C -0.1661(4) -0.4029(3) -0.2846(3) 0.0414(9) Uani 1 1 d .
H04A H -0.1328 -0.4235 -0.3434 0.050 Uiso 1 1 calc R
H04B H -0.2390 -0.4640 -0.2851 0.050 Uiso 1 1 calc R
C042 C -0.0479(4) -0.3799(3) -0.1846(3) 0.0394(9) Uani 1 1 d .
H04C H -0.0801 -0.3595 -0.1252 0.047 Uiso 1 1 calc R
H04D H 0.0265 -0.3197 -0.1838 0.047 Uiso 1 1 calc R
C043 C 0.0087(4) -0.4773(3) -0.1734(3) 0.0443(9) Uani 1 1 d .
H04E H -0.0654 -0.5357 -0.1707 0.053 Uiso 1 1 calc R
H04F H 0.0335 -0.5003 -0.2359 0.053 Uiso 1 1 calc R
C044 C 0.1338(5) -0.4598(3) -0.0784(3) 0.0569(11) Uani 1 1 d .
H04G H 0.1629 -0.5254 -0.0772 0.085 Uiso 1 1 calc R
H04H H 0.1099 -0.4390 -0.0156 0.085 Uiso 1 1 calc R
H04I H 0.2090 -0.4036 -0.0810 0.085 Uiso 1 1 calc R
C010 C -0.1743(3) -0.2086(2) -0.2556(2) 0.0322(8) Uani 1 1 d .
H01A H -0.0870 -0.1770 -0.2045 0.039 Uiso 1 1 calc R
N3 N -0.3573 -0.3326 -0.3739 0.036 Uani 1 1 d .
C1S C -0.1244 -0.2262 0.4985 0.059 Uani 0.50 1 d P
H1SA H -0.0446 -0.2402 0.5427 0.088 Uiso 0.50 1 d P
H1SB H -0.1981 -0.2389 0.5274 0.088 Uiso 0.50 1 d P
H1SC H -0.1518 -0.2720 0.4310 0.088 Uiso 0.50 1 d P
C2S C -0.0923 -0.1173 0.4900 0.043 Uani 0.50 1 d P
C3S C 0.0434 -0.0571 0.5339 0.051 Uani 0.50 1 d P
H3SA H 0.1110 -0.0856 0.5751 0.062 Uiso 0.50 1 d P
C4S C 0.0811 0.0444 0.5180 0.061 Uani 0.50 1 d P
C6S C -0.0168 0.0856 0.4583 0.092 Uani 0.50 1 d P
H6SA H 0.0093 0.1557 0.4473 0.110 Uiso 0.50 1 d P
C7S C -0.1525 0.0254 0.4144 0.062 Uani 0.50 1 d P
H7SA H -0.2201 0.0538 0.3732 0.074 Uiso 0.50 1 d P
C8S C -0.1903 -0.0761 0.4303 0.051 Uani 0.50 1 d P
H8SA H -0.2840 -0.1177 0.4000 0.062 Uiso 0.50 1 d P
C5S C 0.2372 0.1167 0.5674 0.083 Uani 0.50 1 d P
H5SA H 0.2932 0.0786 0.6064 0.124 Uiso 0.50 1 d P
H5SB H 0.2721 0.1342 0.5129 0.124 Uiso 0.50 1 d P
H5SC H 0.2394 0.1806 0.6123 0.124 Uiso 0.50 1 d P

loop_
_atom_site_aniso_label
_atom_site_aniso_U_11
_atom_site_aniso_U_22
_atom_site_aniso_U_33
_atom_site_aniso_U_23
_atom_site_aniso_U_13
_atom_site_aniso_U_12
Cu1 0.0254(3) 0.0200(3) 0.0295(3) 0.0029(2) 0.0053(2) 0.0012(2)
O1 0.0361(14) 0.0611(17) 0.0362(13) 0.0073(12) 0.0106(11) 0.0091(13)
C1 0.043(2) 0.046(2) 0.052(3) 0.006(2) 0.011(2) 0.011(2)
F1 0.054(9) 0.055(8) 0.117(13) -0.003(6) 0.010(8) 0.026(7)
F2 0.056(4) 0.074(8) 0.037(6) 0.003(5) -0.011(4) 0.001(5)
F3 0.054(13) 0.034(6) 0.059(5) 0.009(5) 0.020(8) -0.013(5)
F1A 0.052(6) 0.037(6) 0.135(18) 0.028(11) 0.004(9) 0.003(5)
F2A 0.143(14) 0.075(10) 0.070(10) -0.027(7) 0.043(8) -0.058(8)
F3A 0.039(7) 0.050(8) 0.093(18) 0.001(7) 0.024(10) -0.001(7)
C2 0.0308(19) 0.047(2) 0.0311(18) 0.0123(16) 0.0047(16) 0.0043(17)
C3 0.032(2) 0.040(2) 0.046(2) 0.0112(17) 0.0131(17) 0.0026(17)
C4 0.0296(19) 0.045(2) 0.042(2) 0.0176(17) 0.0070(16) 0.0058(17)
C5 0.048(3) 0.041(2) 0.073(3) 0.018(2) 0.018(2) 0.002(2)
F4 0.085(2) 0.0567(17) 0.150(3) 0.0469(18) 0.0438(19) 0.0340(16)
F5 0.0790(19) 0.0711(18) 0.0746(18) -0.0132(14) 0.0187(15) 0.0055(15)
F6 0.0748(18) 0.0453(15) 0.131(2) 0.0057(15) 0.0654(18) 0.0027(13)
O2 0.0322(14) 0.0480(16) 0.0517(15) 0.0252(13) 0.0091(12) 0.0013(12)
Cu2 0.0375(4) 0.0249(3) 0.0347(3) 0.0038(2) 0.0115(3) 0.0063(3)
O3 0.0389(14) 0.0254(12) 0.0364(13) 0.0002(10) 0.0080(11) 0.0047(11)
C6 0.045(2) 0.037(2) 0.051(2) 0.0002(18) 0.019(2) 0.0100(18)
F7 0.0665(17) 0.0856(19) 0.0652(16) -0.0067(14) 0.0032(13) 0.0420(15)
F8 0.0685(16) 0.0544(15) 0.0878(17) 0.0201(13) 0.0497(14) 0.0255(13)
F9 0.0727(16) 0.0326(12) 0.0926(18) 0.0181(12) 0.0436(14) 0.0207(12)
C7 0.038(2) 0.0219(18) 0.041(2) -0.0044(15) 0.0130(17) 0.0008(15)
C8 0.060(3) 0.035(2) 0.045(2) 0.0069(17) 0.0286(19) 0.0120(19)
C9 0.049(2) 0.0239(18) 0.044(2) 0.0040(15) 0.0196(18) 0.0047(17)
C10 0.097(4) 0.045(3) 0.062(3) 0.022(2) 0.044(3) 0.032(3)
F10 0.038(3) 0.067(4) 0.032(3) 0.017(3) -0.007(3) 0.004(3)
F11 0.165(12) 0.118(13) 0.093(11) 0.069(8) 0.101(10) 0.106(11)
F12 0.085(4) 0.021(4) 0.068(5) 0.020(3) 0.020(4) 0.018(4)
F10A 0.107(7) 0.048(4) 0.035(4) 0.003(3) 0.009(4) 0.012(4)
F11A 0.34(2) 0.38(3) 0.177(14) 0.203(16) 0.184(15) 0.29(2)
F12A 0.37(3) 0.088(10) 0.080(8) 0.044(7) 0.006(12) -0.100(11)
O4 0.0443(14) 0.0261(13) 0.0383(13) 0.0048(10) 0.0134(12) 0.0047(11)
O01 0.0289(13) 0.0275(12) 0.0352(12) 0.0054(10) 0.0080(10) 0.0055(10)
N1 0.0310(16) 0.0202(14) 0.0308(14) 0.0051(11) 0.0078(12) 0.0045(12)
C01 0.038(2) 0.0189(16) 0.0352(18) 0.0060(14) 0.0100(15) 0.0049(15)
C02 0.053(2) 0.038(2) 0.054(2) 0.0164(18) 0.026(2) 0.0084(19)
C03 0.045(2) 0.0196(17) 0.043(2) 0.0034(15) 0.0068(17) 0.0044(16)
C04 0.0370(19) 0.0216(17) 0.0356(18) 0.0059(14) 0.0064(15) 0.0068(15)
C05 0.056(2) 0.033(2) 0.047(2) 0.0147(17) 0.0053(19) 0.0067(18)
C06 0.043(2) 0.035(2) 0.047(2) 0.0104(17) 0.0131(17) 0.0111(17)
N2 0.0354(17) 0.0269(15) 0.0341(15) 0.0022(12) -0.0004(13) 0.0024(13)
O02 0.0460(16) 0.0329(14) 0.0490(15) 0.0029(12) -0.0115(13) 0.0043(12)
C07 0.0342(19) 0.0239(18) 0.0287(17) 0.0021(14) 0.0064(15) 0.0031(15)
C08 0.0358(19) 0.0200(17) 0.0312(18) 0.0011(14) 0.0070(15) 0.0035(15)
C09 0.038(2) 0.0257(18) 0.0372(19) 0.0043(15) 0.0033(16) 0.0074(15)
N4 0.0337(16) 0.0217(15) 0.0339(15) -0.0003(12) 0.0041(12) 0.0036(12)
C041 0.043(2) 0.0255(19) 0.050(2) 0.0024(16) 0.0073(17) 0.0108(16)
C042 0.047(2) 0.0267(19) 0.042(2) 0.0045(16) 0.0116(17) 0.0095(17)
C043 0.053(2) 0.030(2) 0.051(2) 0.0111(17) 0.0150(19) 0.0136(18)
C044 0.067(3) 0.045(2) 0.062(3) 0.014(2) 0.016(2) 0.027(2)
C010 0.0357(19) 0.0222(18) 0.0315(18) -0.0006(14) 0.0076(15) 0.0010(15)
N3 0.037 0.024 0.037 0.002 0.002 0.004
C1S 0.082 0.052 0.060 0.021 0.039 0.025
C2S 0.033 0.059 0.033 0.001 0.014 0.007
C3S 0.022 0.075 0.034 -0.016 -0.011 0.013
C4S 0.067 0.051 0.057 -0.005 0.030 -0.004
C6S 0.152 0.057 0.094 0.012 0.086 0.028
C7S 0.088 0.045 0.053 0.013 0.019 0.021
C8S 0.026 0.053 0.059 -0.002 0.003 0.000
C5S 0.057 0.059 0.106 -0.016 0.030 -0.022

loop_
_atom_type_symbol
_atom_type_description
_atom_type_scat_dispersion_real
_atom_type_scat_dispersion_imag
_atom_type_scat_source
C C 0.0033 0.0016 'International Tables Vol C Tables 4.2.6.8 and 6.1.1.4'
H H 0.0000 0.0000 'International Tables Vol C Tables 4.2.6.8 and 6.1.1.4'
N N 0.0061 0.0033 'International Tables Vol C Tables 4.2.6.8 and 6.1.1.4'
O O 0.0106 0.0060 'International Tables Vol C Tables 4.2.6.8 and 6.1.1.4'
F F 0.0171 0.0103 'International Tables Vol C Tables 4.2.6.8 and 6.1.1.4'
Cu Cu 0.3201 1.2651 'International Tables Vol C Tables 4.2.6.8 and 6.1.1.4'

loop_
_geom_angle_atom_site_label_1
_geom_angle_atom_site_label_2
_geom_angle_atom_site_label_3
_geom_angle
_geom_angle_site_symmetry_1
_geom_angle_site_symmetry_3
O01 Cu1 O01 180.0 2 .
O01 Cu1 O1 92.18(9) 2 2
O01 Cu1 O1 87.82(9) . 2
O01 Cu1 O1 87.82(9) 2 .
O01 Cu1 O1 92.18(9) . .
O1 Cu1 O1 180.00(12) 2 .
O01 Cu1 O2 80.06(9) 2 .
O01 Cu1 O2 99.94(9) . .
O1 Cu1 O2 95.20(9) 2 .
O1 Cu1 O2 84.80(9) . .
O01 Cu1 O2 99.94(9) 2 2
O01 Cu1 O2 80.06(9) . 2
O1 Cu1 O2 84.80(9) 2 2
O1 Cu1 O2 95.20(9) . 2
O2 Cu1 O2 180.00(11) . 2
C2 O1 Cu1 126.7(2) . .
F3 C1 F2A 117(2) . .
F3 C1 F1 107.6(18) . .
F2A C1 F1 94.6(18) . .
F3 C1 F1A 100.7(19) . .
F2A C1 F1A 110.2(17) . .
F1 C1 F1A 16(3) . .
F3 C1 F2 108(2) . .
F2A C1 F2 10.9(17) . .
F1 C1 F2 103.1(17) . .
F1A C1 F2 118.8(16) . .
F3 C1 F3A 10(4) . .
F2A C1 F3A 107(2) . .
F1 C1 F3A 111.5(18) . .
F1A C1 F3A 107.0(18) . .
F2 C1 F3A 98(2) . .
F3 C1 C2 111.9(15) . .
F2A C1 C2 109.1(9) . .
F1 C1 C2 115.3(12) . .
F1A C1 C2 106.7(11) . .
F2 C1 C2 110.5(8) . .
F3A C1 C2 116.4(14) . .
O1 C2 C3 128.4(3) . .
O1 C2 C1 113.3(3) . .
C3 C2 C1 118.3(3) . .
C2 C3 C4 122.4(3) . .
O2 C4 C3 128.6(4) . .
O2 C4 C5 113.3(3) . .
C3 C4 C5 118.2(3) . .
F6 C5 F5 108.6(4) . .
F6 C5 F4 106.3(4) . .
F5 C5 F4 106.3(3) . .
F6 C5 C4 114.9(3) . .
F5 C5 C4 109.5(3) . .
F4 C5 C4 110.9(4) . .
C4 O2 Cu1 122.2(2) . .
O3 Cu2 O3 180.00(10) . 2_666
O3 Cu2 O4 92.11(10) . .
O3 Cu2 O4 87.89(10) 2_666 .
O3 Cu2 O4 87.89(10) . 2_666
O3 Cu2 O4 92.11(10) 2_666 2_666
O4 Cu2 O4 180.0 . 2_666
O3 Cu2 N3 84.34(6) . 1_666
O3 Cu2 N3 95.66(6) 2_666 1_666
O4 Cu2 N3 86.78(7) . 1_666
O4 Cu2 N3 93.22(7) 2_666 1_666
O3 Cu2 N3 95.66(6) . 2
O3 Cu2 N3 84.34(6) 2_666 2
O4 Cu2 N3 93.22(7) . 2
O4 Cu2 N3 86.78(7) 2_666 2
N3 Cu2 N3 180.0 1_666 2
C7 O3 Cu2 124.3(2) . .
F7 C6 F9 106.9(3) . .
F7 C6 F8 107.4(3) . .
F9 C6 F8 106.3(3) . .
F7 C6 C7 111.5(3) . .
F9 C6 C7 111.0(3) . .
F8 C6 C7 113.3(3) . .
O3 C7 C8 128.3(3) . .
O3 C7 C6 112.0(3) . .
C8 C7 C6 119.7(3) . .
O3 C7 Cu2 34.30(15) . .
C8 C7 Cu2 94.1(2) . .
C6 C7 Cu2 145.9(2) . .
C7 C8 C9 121.8(3) . .
O4 C9 C8 128.0(3) . .
O4 C9 C10 114.7(3) . .
C8 C9 C10 117.3(3) . .
O4 C9 Cu2 34.92(16) . .
C8 C9 Cu2 93.4(2) . .
C10 C9 Cu2 149.0(3) . .
F11A C10 F11 114.9(12) . .
F11A C10 F12A 110.1(13) . .
F11 C10 F12A 94.3(13) . .
F11A C10 F10A 103.5(12) . .
F11 C10 F10A 14.1(14) . .
F12A C10 F10A 106.7(11) . .
F11A C10 F12 90.1(12) . .
F11 C10 F12 109.1(10) . .
F12A C10 F12 20.9(11) . .
F10A C10 F12 119.0(10) . .
F11A C10 F10 10.3(13) . .
F11 C10 F10 109.8(10) . .
F12A C10 F10 120.2(11) . .
F10A C10 F10 97.3(9) . .
F12 C10 F10 100.3(6) . .
F11A C10 C9 113.1(8) . .
F11 C10 C9 114.9(9) . .
F12A C10 C9 107.6(8) . .
F10A C10 C9 115.6(9) . .
F12 C10 C9 112.2(6) . .
F10 C10 C9 109.6(5) . .
C9 O4 Cu2 124.1(2) . .
N1 O01 Cu1 124.20(17) . .
O01 N1 C07 124.5(3) . .
O01 N1 C01 121.0(2) . .
C07 N1 C01 112.3(2) . .
N1 C01 C03 111.1(2) . .
N1 C01 C02 105.5(3) . .
C03 C01 C02 110.6(3) . .
N1 C01 C04 99.6(2) . .
C03 C01 C04 115.1(3) . .
C02 C01 C04 114.0(3) . .
N2 C04 C05 110.0(3) . .
N2 C04 C06 106.5(3) . .
C05 C04 C06 110.9(3) . .
N2 C04 C01 100.3(2) . .
C05 C04 C01 115.0(3) . .
C06 C04 C01 113.2(3) . .
O02 N2 C07 125.4(3) . .
O02 N2 C04 121.9(3) . .
C07 N2 C04 112.2(2) . .
N1 C07 N2 108.3(3) . .
N1 C07 C08 126.7(3) . .
N2 C07 C08 124.9(3) . .
C010 C08 C09 105.1(3) . .
C010 C08 C07 127.1(3) . .
C09 C08 C07 127.8(3) . .
N3 C09 C08 110.7(3) . .
C010 N4 N3 112.3(2) . .
C010 N4 C041 128.9(3) . .
N3 N4 C041 118.8(2) . .
N4 C041 C042 114.5(3) . .
C041 C042 C043 111.0(3) . .
C044 C043 C042 114.8(3) . .
N4 C010 C08 106.9(3) . .
C09 N3 N4 105.07(18) . .
C09 N3 Cu2 125.42(14) . 1_444
N4 N3 Cu2 129.04(11) . 1_444
C2S C1S C6S 32.8 . 2_556
C4S C2S C6S 82.8 2_556 2_556
C4S C2S C8S 53.0 2_556 .
C6S C2S C8S 135.8 2_556 .
C4S C2S C3S 67.6 2_556 .
C6S C2S C3S 17.5 2_556 .
C8S C2S C3S 120.0 . .
C4S C2S C1S 173.9 2_556 .
C6S C2S C1S 102.8 2_556 .
C8S C2S C1S 121.4 . .
C3S C2S C1S 118.3 . .
C4S C2S C5S 77.6 2_556 2_556
C6S C2S C5S 158.3 2_556 2_556
C8S C2S C5S 26.0 . 2_556
C3S C2S C5S 145.2 . 2_556
C1S C2S C5S 96.5 . 2_556
C6S C3S C7S 116.4 2_556 2_556
C6S C3S C4S 83.7 2_556 2_556
C7S C3S C4S 152.2 2_556 2_556
C6S C3S C2S 46.1 2_556 .
C7S C3S C2S 162.5 2_556 .
C4S C3S C2S 41.6 2_556 .
C6S C3S C4S 157.2 2_556 .
C7S C3S C4S 76.3 2_556 .
C4S C3S C4S 78.8 2_556 .
C2S C3S C4S 120.0 . .
C6S C3S C8S 153.9 2_556 2_556
C7S C3S C8S 43.0 2_556 2_556
C4S C3S C8S 111.3 2_556 2_556
C2S C3S C8S 152.8 . 2_556
C4S C3S C8S 33.3 . 2_556
C2S C4S C8S 82.8 2_556 2_556
C2S C4S C3S 70.8 2_556 2_556
C8S C4S C3S 152.2 2_556 2_556
C2S C4S C6S 53.0 2_556 .
C8S C4S C6S 135.8 2_556 .
C3S C4S C6S 19.5 2_556 .
C2S C4S C3S 169.3 2_556 .
C8S C4S C3S 103.7 2_556 .
C3S C4S C3S 101.2 2_556 .
C6S C4S C3S 120.0 . .
C2S C4S C7S 141.6 2_556 2_556
C8S C4S C7S 59.7 2_556 2_556
C3S C4S C7S 143.6 2_556 2_556
C6S C4S C7S 163.1 . 2_556
C3S C4S C7S 44.0 . 2_556
C2S C4S C5S 66.1 2_556 .
C8S C4S C5S 19.0 2_556 .
C3S C4S C5S 136.9 2_556 .
C6S C4S C5S 118.4 . .
C3S C4S C5S 121.6 . .
C7S C4S C5S 77.8 2_556 .
C2S C4S C4S 121.7 2_556 2_556
C8S C4S C4S 151.4 2_556 2_556
C3S C4S C4S 51.3 2_556 2_556
C6S C4S C4S 70.3 . 2_556
C3S C4S C4S 49.9 . 2_556
C7S C4S C4S 93.1 2_556 2_556
C5S C4S C4S 170.3 . 2_556
C2S C4S C6S 163.6 2_556 2_556
C8S C4S C6S 107.0 2_556 2_556
C3S C4S C6S 96.9 2_556 2_556
C6S C4S C6S 116.0 . 2_556
C3S C4S C6S 5.7 . 2_556
C7S C4S C6S 47.6 2_556 2_556
C5S C4S C6S 125.4 . 2_556
C4S C4S C6S 45.7 2_556 2_556
C3S C6S C2S 116.4 2_556 2_556
C3S C6S C4S 76.8 2_556 .
C2S C6S C4S 44.2 2_556 .
C3S C6S C7S 46.1 2_556 .
C2S C6S C7S 162.5 2_556 .
C4S C6S C7S 120.0 . .
C3S C6S C4S 17.2 2_556 2_556
C2S C6S C4S 107.1 2_556 2_556
C4S C6S C4S 64.0 . 2_556
C7S C6S C4S 56.2 . 2_556
C3S C6S C1S 151.4 2_556 2_556
C2S C6S C1S 44.4 2_556 2_556
C4S C6S C1S 88.6 . 2_556
C7S C6S C1S 150.4 . 2_556
C4S C6S C1S 150.0 2_556 2_556
C3S C7S C6S 17.5 2_556 .
C3S C7S C8S 103.7 2_556 .
C6S C7S C8S 120.0 . .
C3S C7S C4S 59.7 2_556 2_556
C6S C7S C4S 76.3 . 2_556
C8S C7S C4S 44.0 . 2_556
C3S C7S C5S 111.6 2_556 2_556
C6S C7S C5S 128.4 . 2_556
C8S C7S C5S 9.3 . 2_556
C4S C7S C5S 52.1 2_556 2_556
C5S C8S C4S 127.7 2_556 2_556
C5S C8S C2S 87.0 2_556 .
C4S C8S C2S 44.2 2_556 .
C5S C8S C7S 150.9 2_556 .
C4S C8S C7S 76.3 2_556 .
C2S C8S C7S 120.0 . .
C5S C8S C3S 163.5 2_556 2_556
C4S C8S C3S 43.0 2_556 2_556
C2S C8S C3S 86.9 . 2_556
C7S C8S C3S 33.3 . 2_556
C8S C5S C2S 67.0 2_556 2_556
C8S C5S C4S 33.3 2_556 .
C2S C5S C4S 36.3 2_556 .
C8S C5S C7S 19.8 2_556 2_556
C2S C5S C7S 85.7 2_556 2_556
C4S C5S C7S 50.1 . 2_556

loop_
_geom_bond_atom_site_label_1
_geom_bond_atom_site_label_2
_geom_bond_distance
_geom_bond_site_symmetry_2
Cu1 O01 2.029(2) 2
Cu1 O01 2.030(2) .
Cu1 O1 2.096(3) 2
Cu1 O1 2.096(3) .
Cu1 O2 2.203(3) .
Cu1 O2 2.203(3) 2
O1 C2 1.271(4) .
C1 F3 1.31(3) .
C1 F2A 1.32(2) .
C1 F1 1.32(3) .
C1 F1A 1.36(3) .
C1 F2 1.366(16) .
C1 F3A 1.36(3) .
C1 C2 1.559(5) .
C2 C3 1.401(5) .
C3 C4 1.416(5) .
C4 O2 1.269(4) .
C4 C5 1.541(6) .
C5 F6 1.337(5) .
C5 F5 1.351(5) .
C5 F4 1.356(5) .
Cu2 O3 1.974(2) .
Cu2 O3 1.974(2) 2_666
Cu2 O4 2.003(2) .
Cu2 O4 2.003(2) 2_666
Cu2 N3 2.4861 1_666
Cu2 N3 2.4862 2
O3 C7 1.276(4) .
C6 F7 1.344(4) .
C6 F9 1.347(4) .
C6 F8 1.353(4) .
C6 C7 1.546(5) .
C7 C8 1.403(5) .
C8 C9 1.420(5) .
C9 O4 1.254(4) .
C9 C10 1.550(6) .
C10 F11A 1.233(18) .
C10 F11 1.281(15) .
C10 F12A 1.314(16) .
C10 F10A 1.321(15) .
C10 F12 1.324(12) .
C10 F10 1.433(10) .
O01 N1 1.328(3) .
N1 C07 1.352(4) .
N1 C01 1.532(4) .
C01 C03 1.539(4) .
C01 C02 1.541(5) .
C01 C04 1.587(5) .
C04 N2 1.523(4) .
C04 C05 1.541(5) .
C04 C06 1.547(5) .
N2 O02 1.291(4) .
N2 C07 1.376(4) .
C07 C08 1.459(5) .
C08 C010 1.409(5) .
C08 C09 1.430(5) .
C09 N3 1.351(3) .
N4 C010 1.353(4) .
N4 N3 1.389(3) .
N4 C041 1.491(4) .
C041 C042 1.516(5) .
C042 C043 1.539(5) .
C043 C044 1.523(5) .
N3 Cu2 2.4861 1_444
C1S C2S 1.4432 .
C1S C6S 2.0121 2_556
C2S C4S 0.9766 2_556
C2S C6S 1.1183 2_556
C2S C8S 1.3900 .
C2S C3S 1.3900 .
C2S C5S 1.5075 2_556
C3S C6S 0.4667 2_556
C3S C7S 1.1183 2_556
C3S C4S 1.3614 2_556
C3S C4S 1.3901 .
C3S C8S 1.9796 2_556
C4S C2S 0.9766 2_556
C4S C8S 1.1183 2_556
C4S C3S 1.3614 2_556
C4S C6S 1.3899 .
C4S C7S 1.5643 2_556
C4S C5S 1.6100 .
C4S C4S 1.7463 2_556
C4S C6S 1.8292 2_556
C6S C3S 0.4667 2_556
C6S C2S 1.1183 2_556
C6S C7S 1.3900 .
C6S C4S 1.8293 2_556
C6S C1S 2.0121 2_556
C7S C3S 1.1183 2_556
C7S C8S 1.3901 .
C7S C4S 1.5643 2_556
C7S C5S 1.9940 2_556
C8S C5S 0.6614 2_556
C8S C4S 1.1183 2_556
C8S C3S 1.9796 2_556
C5S C8S 0.6614 2_556
C5S C2S 1.5075 2_556
C5S C7S 1.9940 2_556
